data_2000349
loop_
_publ_author_name
'Smith, P. H.'
'Ryan, R. R.'

_publ_section_title
;
 Structure of a gadolinium hexaaza macrocycle complex with a
 Gd~2~(OAc)~8~ counterion
;
_journal_issue 12
_journal_name_full 'Acta Crystallographica Section C'
_journal_page_first 2127
_journal_page_last 2130
_journal_paper_doi 10.1107/S0108270192003810
_journal_volume 48
_journal_year 1992
_chemical_formula_sum 'C78 H98 Cl12 Gd4 N12 O24'
_chemical_formula_weight 2642.1
_space_group_crystal_system triclinic
_space_group_IT_number 2
_space_group_name_Hall '-P 1'
_space_group_name_H-M_alt 'P -1'
_cell_angle_alpha 66.65(3)
_cell_angle_beta 69.65(3)
_cell_angle_gamma 86.66(3)
_cell_formula_units_Z 1
_cell_length_a 12.488(2)
_cell_length_b 14.198(3)
_cell_length_c 16.848(3)
_cell_volume 2560.4(12)
_diffrn_radiation_type Mo
_diffrn_radiation_wavelength 0.71069
_exptl_absorpt_coefficient_mu 2.96
_exptl_crystal_density_diffrn 1.714
_exptl_crystal_F_000 1302
_cod_data_source_file hh0610.cif
_cod_data_source_block hh0610a
_cod_depositor_comments
;
 Updating space group information and adding the symmetry operation list.

 Antanas Vaitkus,
 2018-06-14
;
_cod_original_cell_volume 2560.4(8)
_cod_database_code 2000349

loop_
_space_group_symop_id
_space_group_symop_operation_xyz
1 x,y,z
2 -x,-y,-z

loop_
_atom_site_label
_atom_site_fract_x
_atom_site_fract_y
_atom_site_fract_z
_atom_site_U_iso_or_equiv
Gd1 .10060(10) .26500(10) .22770(10) .0330(10)
Gd2 .39100(10) .38730(10) .60680(10) .0330(10)
Cl1 .2355(3) .0215(3) .7754(3) .085(2)
Cl2 .0806(5) -.0878(3) .9600(3) .129(3)
Cl3 .2986(4) -.1593(3) .8958(4) .146(4)
Cl4 .3447(4) .5987(4) .1500(3) .121(3)
Cl5 .2457(5) .7522(6) .2137(6) .215(7)
Cl6 .4444(7) .8058(5) .0480(5) .218(6)
O1 -.0948(7) .2206(6) .3432(6) .053(5)
O2 -.0793(6) .2286(6) .2081(6) .051(4)
O3 .2993(7) .2231(7) .1955(6) .063(5)
O4 .2720(7) .3837(7) .1687(6) .057(5)
O5 .2189(7) .2822(7) .6408(6) .062(5)
O6 .2203(6) .3225(6) .7528(5) .048(4)
O7 .4126(7) .5691(6) .4773(5) .043(4)
O8 .2425(7) .5068(6) .5825(6) .071(5)
O9 .4460(8) .2119(6) .6487(6) .063(5)
O10 .4696(7) .2827(7) .7348(5) .058(5)
O11 .4177(7) .3742(6) .4662(5) .052(4)
O12 .4412(7) .5126(6) .6521(5) .048(4)
N1 .1556(7) .3649(7) .0499(6) .035(5)
N2 .0321(8) .4433(7) .1663(6) .036(5)
N3 .0725(8) .3751(7) .3269(6) .040(5)
N4 .1300(7) .1834(7) .3852(6) .041(5)
N5 .0866(8) .0672(7) .3090(6) .042(5)
N6 .1583(9) .1630(7) .1190(7) .048(6)
C1 .1484(9) .4664(9) .0141(8) .043(6)
C2 .0752(10) .5072(9) .0836(9) .045(7)
C3 .0626(11) .6224(8) .0476(8) .066(7)
C4 -.0397(10) .4752(9) .2392(8) .046(6)
C5 .0301(10) .4754(9) .2956(8) .052(7)
C6 .1113(10) .3493(10) .3921(8) .051(7)
C7 .1248(12) .4178(11) .4380(9) .087(10)
C8 .1420(9) .2408(9) .4292(8) .044(6)
C9 .1739(11) .2018(11) .5067(8) .060(8)
C10 .1888(12) .0972(13) .5397(9) .077(9)
C11 .1719(11) .0392(10) .4977(9) .068(8)
C12 .1454(9) .0827(9) .4207(8) .043(6)
C13 .1229(10) .0221(9) .3728(8) .042(6)
C14 .1481(11) -.0890(8) .4085(9) .072(8)
C15 .0608(12) .0139(9) .2583(9) .067(8)
C16 .1513(12) .0510(9) .1637(8) .064(8)
C17 .2075(10) .2085(11) .0317(9) .052(7)
C18 .2566(12) .1557(10) -.0340(9) .081(9)
C19 .2131(9) .3226(9) -.01118(8) .042(7)
C20 .2699(10) .3817(11) -.1040(8) .054(7)
C21 .2613(11) .4871(11) -.1375(9) .065(8)
C22 .2010(10) .5290(10) -.0770(8) .055(7)
C23 -.1385(11) .2201(8) .2868(9) .043(7)
C24 -.2663(10) .2113(11) .3155(9) .081(9)
C25 .3392(11) .3158(13) .1626(9) .052(8)
C26 .4657(11) .3460(12) .1158(10) .090(10)
C27 .1691(10) .2826(8) .7192(8) .040(6)
C28 .0498(10) .2352(9) .7745(9) .068(8)
C29 .3076(13) .5800(10) .5139(10) .056(8)
C30 .2613(11) .6796(10) .4759(9) .103(9)
C31 .4724(10) .2099(9) .7127(9) .044(7)
C32 .5129(11) .1104(9) .7694(9) .077(9)
C33 .4778(11) .4174(10) .3824(8) .042(7)
C34 .4563(11) .3802(10) .3174(8) .080(9)
C35 .1866(11) -.0998(9) .8661(8) .060(7)
C36 .3712(14) .7117(13) .1595(11) .109(12)
C37 .530(4) .909(4) .492(3) .24(4)
C38 .498(4) .969(4) .439(4) .28(5)
C39 .4663(18) 1.064(3) .4324(18) .18(2)
H3a .0152 .6385 .0984 ?
H3B .1365 .6603 .0207 ?
H3C .0272 .6408 .0018 ?
H4A -.1077 .4285 .2776 ?
H4B -.0622 .5429 .2124 ?
H5A .0930 .5280 .2591 ?
H5B -.0163 .4889 .3482 ?
H7A .1019 .4848 .4090 ?
H7B .0801 .3894 .5029 ?
H7C .2046 .4237 .4295 ?
H9A .1851 .2443 .5360 ?
H10A .2098 .0668 .5936 ?
H11A .1818 -.0331 .5216 ?
H14A .1311 -.1209 .3729 ?
H14B .2273 -.0938 .4024 ?
H14C .1006 -.1235 .4723 ?
H15A -.0124 .0303 .2521 ?
H15B .0579 -.0592 .2912 ?
H16A .2237 .0301 .1694 ?
H16B .1340 .0215 .1267 ?
H18A .2487 .0828 .0021 ?
H18B .2156 .1703 -.0757 ?
H18C .3363 .1789 -.0687 ?
H20A .3165 .3505 -.1439 ?
H21A .2974 .5295 -.2022 ?
H22A .1955 .6020 -.0987 ?
H24A -.2864 .2114 .2654 ?
H24B -.2992 .1487 .3690 ?
H24C -.2953 .2692 .3294 ?
H26A .5068 .2865 .1167 ?
H26B .4795 .3928 .0529 ?
H26C .4914 .3795 .1463 ?
H28A .0501 .1699 .8225 ?
H28B .0058 .2796 .8016 ?
H28C .0162 .2253 .7347 ?
H30A .2738 .6965 .4121 ?
H30B .1806 .6748 .5096 ?
H30C .3002 .7323 .4808 ?
H32A .5586 .1259 .7990 ?
H32B .4477 .0637 .8155 ?
H32C .5581 .0792 .7290 ?
H34A .5067 .4187 .2551 ?
H34B .4686 .3085 .3349 ?
H34C .3781 .3890 .3211 ?
H35A .1540 -.1413 .8454 ?
H36A .4198 .6982 .1955 ?
H37 .5582 .8464 .4865 ?
H38 .4856 .9466 .3951 ?
H39 .4461 1.1126 .3822 ?

loop_
_geom_bond_atom_site_label_1
_geom_bond_atom_site_label_2
_geom_bond_distance
Gd1 O1 2.458(7)
Gd1 O2 2.494(10)
Gd1 O3 2.440(9)
Gd1 O4 2.453(9)
Gd1 N1 2.602(8)
Gd1 N2 2.549(9)
Gd1 N3 2.636(12)
Gd1 N4 2.590(10)
Gd1 N5 2.577(9)
Gd1 N6 2.654(12)
Gd2 O5 2.453(10)
Gd2 O6 2.495(6)
Gd2 O7 2.589(7)
Gd2 O8 2.470(9)
Gd2 O9 2.432(8)
Gd2 O10 2.566(9)
Gd2 O11 2.357(9)
Gd2 O12 2.383(10)
Gd2 O7 2.339(7)
Cl1 C35 1.749(10)
Cl2 C35 1.737(13)
Cl3 C35 1.714(14)
Cl4 C36 1.74(2)
Cl5 C36 1.713(18)
Cl6 C36 1.764(15)
O1 C23 1.25(2)
O2 C23 1.233(16)
O3 C25 1.261(19)
O4 C25 1.253(19)
O5 C27 1.252(16)
O6 C27 1.265(19)
O7 C29 1.270(16)
O7 Gd2 2.339(7)
O8 C29 1.253(13)
O9 C31 1.22(2)
O10 C31 1.225(19)
O11 C33 1.250(12)
O12 C33 1.264(15)
N1 C1 1.336(15)
N1 C19 1.363(17)
N2 C2 1.260(13)
N2 C4 1.465(16)
N3 C5 1.448(14)
N3 C6 1.268(19)
N4 C8 1.34(2)
N4 C12 1.345(15)
N5 C13 1.237(17)
N5 C15 1.46(2)
N6 C16 1.457(14)
N6 C17 1.274(15)
C1 C2 1.507(19)
C1 C22 1.364(14)
C2 C3 1.523(16)
C4 C5 1.50(2)
C6 C7 1.51(3)
C6 C8 1.499(17)
C8 C9 1.39(2)
C9 C10 1.39(2)
C10 C11 1.35(3)
C11 C12 1.35(2)
C12 C13 1.49(2)
C13 C14 1.507(16)
C15 C16 1.498(15)
C17 C18 1.52(2)
C17 C19 1.483(18)
C19 C20 1.383(14)
C20 C21 1.39(2)
C21 C22 1.36(2)
C23 C24 1.495(17)
C25 C26 1.498(17)
C27 C28 1.482(15)
C29 C30 1.480(19)
C31 C32 1.533(17)
C33 C34 1.49(2)
C33 O12 1.264(15)
C37 C38 1.14(7)
C37 C39 1.49(8)
C38 C39 1.36(6)
C39 C37 1.49(8)
